data_4108435
loop_
_publ_author_name
'Kolupula Srinivas'
'Brice Kauffmann'
'Christel Dolain'
'Jean-Michel L\'eger'
'L\'eon Ghosez'
'Ivan Huc'

_publ_section_title
;
 Remote Substituent Effects and Regioselective Enhancement of
 Electrophilic Substitutions in Helical Aromatic Oligoamides
;
_journal_name_full 'Journal of the American Chemical Society'
_journal_page_first 13210
_journal_page_last 13211
_journal_paper_doi 10.1021/ja805178j
_journal_volume 130
_journal_year 2008
_chemical_formula_sum 'C29 H29 Br N4 O7'
_chemical_formula_weight 625.47
_chemical_name_systematic
; 
 ? 
;
_space_group_IT_number 14
_symmetry_cell_setting monoclinic
_symmetry_space_group_name_Hall '-P 2yn'
_symmetry_space_group_name_H-M 'P 1 21/n 1'
_atom_sites_solution_hydrogens geom
_atom_sites_solution_primary direct
_atom_sites_solution_secondary difmap
_audit_creation_method SHELXL-97
_cell_angle_alpha 90.00
_cell_angle_beta 92.739(10)
_cell_angle_gamma 90.00
_cell_formula_units_Z 4
_cell_length_a 10.5290(10)
_cell_length_b 22.192(2)
_cell_length_c 12.113(2)
_cell_measurement_reflns_used 11109
_cell_measurement_temperature 213(2)
_cell_measurement_theta_max 72.05
_cell_measurement_theta_min 6.75
_cell_volume 2827.1(6)
_computing_cell_refinement 'CrystalClear suite'
_computing_data_collection 'CrystalClear suite'
_computing_data_reduction xprep
_computing_molecular_graphics SXGRAPH
_computing_structure_refinement 'SHELXL-97 (Sheldrick, 1997)'
_computing_structure_solution SHELXD
_diffrn_ambient_temperature 213(2)
_diffrn_measured_fraction_theta_full 0.910
_diffrn_measured_fraction_theta_max 0.910
_diffrn_radiation_source 'rotating anode'
_diffrn_radiation_type CuK\a
_diffrn_radiation_wavelength 1.54178
_diffrn_reflns_av_R_equivalents 0.0534
_diffrn_reflns_av_sigmaI/netI 0.0742
_diffrn_reflns_limit_h_max 8
_diffrn_reflns_limit_h_min -12
_diffrn_reflns_limit_k_max 17
_diffrn_reflns_limit_k_min -25
_diffrn_reflns_limit_l_max 14
_diffrn_reflns_limit_l_min -14
_diffrn_reflns_number 11109
_diffrn_reflns_theta_full 72.05
_diffrn_reflns_theta_max 72.05
_diffrn_reflns_theta_min 6.75
_exptl_absorpt_coefficient_mu 2.440
_exptl_crystal_colour yellow
_exptl_crystal_density_diffrn 1.470
_exptl_crystal_F_000 1288
_exptl_crystal_size_max 0.5
_exptl_crystal_size_mid 0.5
_exptl_crystal_size_min 0.5
_refine_diff_density_max 0.770
_refine_diff_density_min -0.518
_refine_diff_density_rms 0.069
_refine_ls_extinction_method none
_refine_ls_goodness_of_fit_ref 0.899
_refine_ls_hydrogen_treatment constr
_refine_ls_matrix_type full
_refine_ls_number_parameters 375
_refine_ls_number_reflns 5055
_refine_ls_number_restraints 0
_refine_ls_restrained_S_all 0.899
_refine_ls_R_factor_all 0.0645
_refine_ls_R_factor_gt 0.0467
_refine_ls_shift/su_max 0.000
_refine_ls_shift/su_mean 0.000
_refine_ls_structure_factor_coef Fsqd
_refine_ls_weighting_details 'calc w=1/[\s^2^(Fo^2^)+(0.0555P)^2^+0.0000P] where P=(Fo^2^+2Fc^2^)/3'
_refine_ls_weighting_scheme calc
_refine_ls_wR_factor_gt 0.1067
_refine_ls_wR_factor_ref 0.1134
_reflns_number_gt 3233
_reflns_number_total 5055
_reflns_threshold_expression >2sigma(I)
_cod_data_source_file ja805178j_si_001.cif
_cod_data_source_block sk06
_cod_database_code 4108435

loop_
_symmetry_equiv_pos_as_xyz
'x, y, z'
'-x+1/2, y+1/2, -z+1/2'
'-x, -y, -z'
'x-1/2, -y-1/2, z-1/2'

loop_
_atom_site_label
_atom_site_type_symbol
_atom_site_fract_x
_atom_site_fract_y
_atom_site_fract_z
_atom_site_U_iso_or_equiv
_atom_site_adp_type
_atom_site_occupancy
_atom_site_symmetry_multiplicity
_atom_site_calc_flag
_atom_site_refinement_flags
Br1 Br 0.05894(3) 0.038944(14) 0.15007(3) 0.05707(16) Uani 1 1 d .
O5 O -0.09185(19) -0.06852(9) 0.17106(17) 0.0502(6) Uani 1 1 d .
O1 O 0.5711(2) -0.11083(9) -0.0467(2) 0.0726(8) Uani 1 1 d .
N8 N 0.1785(2) -0.19518(10) 0.08714(19) 0.0398(6) Uani 1 1 d .
N9 N 0.4028(2) -0.16562(10) 0.0094(2) 0.0457(7) Uani 1 1 d .
H9 H 0.3754 -0.2017 0.0179 0.055 Uiso 1 1 calc R
O4 O 0.8887(2) -0.26160(9) -0.17344(19) 0.0607(6) Uani 1 1 d .
N1 N 0.5293(2) -0.26821(10) -0.04248(19) 0.0415(6) Uani 1 1 d .
O7 O 0.1327(2) -0.31286(9) 0.1270(2) 0.0636(7) Uani 1 1 d .
O9 O 0.4056(2) -0.42001(9) 0.06747(19) 0.0640(7) Uani 1 1 d .
O8 O 0.3302(2) -0.35165(9) -0.04525(19) 0.0584(6) Uani 1 1 d .
N12 N 0.4172(3) -0.38255(11) -0.0061(2) 0.0496(7) Uani 1 1 d .
C2 C 0.2019(3) -0.13519(12) 0.0796(2) 0.0394(7) Uani 1 1 d .
C3 C 0.5946(3) -0.31900(13) -0.0695(2) 0.0413(8) Uani 1 1 d .
C39 C -0.0062(3) -0.11047(13) 0.1445(2) 0.0428(8) Uani 1 1 d .
C4 C 0.7076(3) -0.20973(13) -0.1023(3) 0.0501(9) Uani 1 1 d .
H4 H 0.7424 -0.1716 -0.1111 0.060 Uiso 1 1 calc R
C5 C -0.0296(3) -0.17151(13) 0.1470(3) 0.0487(8) Uani 1 1 d .
H5 H -0.1084 -0.1859 0.1668 0.058 Uiso 1 1 calc R
C40 C 0.7806(3) -0.37209(13) -0.1380(3) 0.0523(9) Uani 1 1 d .
H40 H 0.8609 -0.3709 -0.1668 0.063 Uiso 1 1 calc R
O6 O -0.0732(3) -0.29482(10) 0.1331(3) 0.1026(11) Uani 1 1 d .
C7 C 0.5440(3) -0.37707(13) -0.0516(2) 0.0432(8) Uani 1 1 d .
C8 C 0.3223(3) -0.11850(12) 0.0390(2) 0.0416(8) Uani 1 1 d .
C9 C 0.7178(3) -0.31791(13) -0.1137(3) 0.0457(8) Uani 1 1 d .
C10 C 1.0745(3) -0.21694(14) -0.2458(3) 0.0598(10) Uani 1 1 d .
H10 H 1.0534 -0.2319 -0.3206 0.072 Uiso 1 1 calc R
C11 C -0.2159(3) -0.08737(14) 0.2018(3) 0.0509(9) Uani 1 1 d .
H11A H -0.2081 -0.1153 0.2633 0.061 Uiso 1 1 calc R
H11B H -0.2598 -0.1076 0.1402 0.061 Uiso 1 1 calc R
C12 C 0.7242(3) -0.42625(14) -0.1194(3) 0.0568(9) Uani 1 1 d .
H12 H 0.7660 -0.4617 -0.1367 0.068 Uiso 1 1 calc R
C13 C 0.0336(3) -0.27739(15) 0.1275(3) 0.0563(10) Uani 1 1 d .
C14 C 0.0656(3) -0.21136(13) 0.1198(2) 0.0433(8) Uani 1 1 d .
C15 C 0.9515(3) -0.20443(13) -0.1896(3) 0.0542(9) Uani 1 1 d .
H15A H 0.9694 -0.1848 -0.1190 0.065 Uiso 1 1 calc R
H15B H 0.8975 -0.1781 -0.2353 0.065 Uiso 1 1 calc R
C16 C 0.7727(3) -0.26052(14) -0.1300(3) 0.0493(8) Uani 1 1 d .
C17 C 0.5197(3) -0.15949(13) -0.0315(3) 0.0478(8) Uani 1 1 d .
C18 C 0.3522(3) -0.05884(13) 0.0314(3) 0.0497(9) Uani 1 1 d .
H18 H 0.4295 -0.0477 0.0035 0.060 Uiso 1 1 calc R
C19 C 0.2696(3) -0.01485(14) 0.0647(3) 0.0506(9) Uani 1 1 d .
H19 H 0.2935 0.0254 0.0600 0.061 Uiso 1 1 calc R
C20 C 0.5871(3) -0.21696(13) -0.0604(3) 0.0458(8) Uani 1 1 d .
C21 C 0.1537(3) -0.02860(12) 0.1043(3) 0.0428(8) Uani 1 1 d .
C22 C 1.1457(3) -0.15700(13) -0.2551(3) 0.0626(10) Uani 1 1 d .
H22A H 1.1660 -0.1414 -0.1825 0.094 Uiso 1 1 calc R
H22B H 1.0929 -0.1287 -0.2959 0.094 Uiso 1 1 calc R
H22C H 1.2227 -0.1634 -0.2929 0.094 Uiso 1 1 calc R
C23 C 0.6053(3) -0.42907(14) -0.0749(3) 0.0519(9) Uani 1 1 d .
H23 H 0.5679 -0.4661 -0.0612 0.062 Uiso 1 1 calc R
C24 C 1.1545(3) -0.26207(16) -0.1873(3) 0.0803(13) Uani 1 1 d .
H24A H 1.2328 -0.2666 -0.2240 0.121 Uiso 1 1 calc R
H24B H 1.1107 -0.3000 -0.1873 0.121 Uiso 1 1 calc R
H24C H 1.1724 -0.2491 -0.1126 0.121 Uiso 1 1 calc R
C25 C 0.1145(3) -0.08956(12) 0.1105(2) 0.0386(7) Uani 1 1 d .
C27 C 0.1051(4) -0.37691(13) 0.1369(3) 0.0855(14) Uani 1 1 d .
H27A H 0.0622 -0.3840 0.2039 0.128 Uiso 1 1 calc R
H27B H 0.1831 -0.3993 0.1387 0.128 Uiso 1 1 calc R
H27C H 0.0517 -0.3896 0.0748 0.128 Uiso 1 1 calc R
C28 C -0.2902(3) -0.03276(14) 0.2343(3) 0.0562(9) Uani 1 1 d .
H28 H -0.2972 -0.0053 0.1710 0.067 Uiso 1 1 calc R
C29 C -0.4249(3) -0.05311(17) 0.2618(3) 0.0815(12) Uani 1 1 d .
H29A H -0.4605 -0.0774 0.2025 0.122 Uiso 1 1 calc R
H29B H -0.4776 -0.0184 0.2713 0.122 Uiso 1 1 calc R
H29C H -0.4206 -0.0763 0.3288 0.122 Uiso 1 1 calc R
C1 C -0.2285(3) 0.00080(14) 0.3318(3) 0.0602(10) Uani 1 1 d .
H1A H -0.2293 -0.0241 0.3965 0.090 Uiso 1 1 calc R
H1B H -0.2748 0.0372 0.3441 0.090 Uiso 1 1 calc R
H1C H -0.1423 0.0105 0.3164 0.090 Uiso 1 1 calc R

loop_
_atom_site_aniso_label
_atom_site_aniso_U_11
_atom_site_aniso_U_22
_atom_site_aniso_U_33
_atom_site_aniso_U_23
_atom_site_aniso_U_13
_atom_site_aniso_U_12
Br1 0.0564(3) 0.0336(2) 0.0830(3) -0.00488(17) 0.0222(2) 0.00250(16)
O5 0.0422(13) 0.0379(12) 0.0719(16) 0.0017(11) 0.0182(12) -0.0006(10)
O1 0.0583(15) 0.0334(12) 0.130(2) -0.0058(14) 0.0466(15) -0.0072(11)
N8 0.0448(15) 0.0281(13) 0.0473(16) -0.0028(11) 0.0094(13) -0.0027(11)
N9 0.0420(15) 0.0286(13) 0.0677(18) -0.0009(12) 0.0148(14) -0.0035(11)
O4 0.0516(14) 0.0365(12) 0.0966(18) -0.0006(12) 0.0291(13) -0.0001(11)
N1 0.0474(16) 0.0298(13) 0.0479(17) 0.0009(12) 0.0090(13) -0.0007(12)
O7 0.0633(16) 0.0307(12) 0.0989(19) 0.0006(12) 0.0274(14) -0.0038(11)
O9 0.0720(17) 0.0459(14) 0.0752(17) 0.0178(12) 0.0159(14) -0.0078(12)
O8 0.0520(15) 0.0378(12) 0.0858(18) 0.0044(12) 0.0069(13) 0.0006(11)
N12 0.0551(19) 0.0267(14) 0.067(2) -0.0022(14) 0.0066(16) -0.0037(13)
C2 0.0401(18) 0.0327(16) 0.0458(19) 0.0002(14) 0.0071(15) -0.0060(14)
C3 0.0460(19) 0.0330(16) 0.045(2) 0.0022(14) 0.0057(16) 0.0015(14)
C39 0.0481(19) 0.0319(16) 0.049(2) -0.0021(15) 0.0124(16) -0.0005(15)
C4 0.047(2) 0.0319(17) 0.072(2) 0.0004(16) 0.0132(18) 0.0007(15)
C5 0.0437(19) 0.0427(19) 0.061(2) -0.0049(16) 0.0157(17) -0.0064(15)
C40 0.055(2) 0.0400(18) 0.063(2) 0.0010(17) 0.0144(18) 0.0081(16)
O6 0.0649(18) 0.0444(15) 0.203(3) -0.0064(18) 0.051(2) -0.0159(14)
C7 0.049(2) 0.0358(17) 0.046(2) 0.0019(15) 0.0046(16) -0.0003(15)
C8 0.0406(18) 0.0299(15) 0.054(2) 0.0048(14) 0.0047(16) 0.0023(14)
C9 0.054(2) 0.0329(17) 0.051(2) 0.0005(15) 0.0059(17) 0.0037(15)
C10 0.053(2) 0.047(2) 0.081(3) 0.0083(19) 0.023(2) 0.0022(18)
C11 0.0434(19) 0.0473(19) 0.063(2) -0.0019(17) 0.0109(17) -0.0066(16)
C12 0.069(2) 0.0337(18) 0.069(2) -0.0013(17) 0.009(2) 0.0115(17)
C13 0.053(2) 0.0376(19) 0.081(3) -0.0062(18) 0.029(2) -0.0084(17)
C14 0.0462(19) 0.0319(16) 0.053(2) -0.0002(14) 0.0122(17) -0.0048(15)
C15 0.047(2) 0.0335(17) 0.084(3) 0.0027(17) 0.0224(18) 0.0041(15)
C16 0.0452(19) 0.0379(17) 0.066(2) 0.0018(16) 0.0142(18) 0.0013(15)
C17 0.049(2) 0.0324(17) 0.063(2) -0.0018(16) 0.0165(17) -0.0044(15)
C18 0.0448(19) 0.0343(16) 0.072(2) 0.0051(17) 0.0180(17) 0.0001(15)
C19 0.053(2) 0.0308(16) 0.069(2) 0.0037(16) 0.0124(18) -0.0010(16)
C20 0.050(2) 0.0311(16) 0.058(2) -0.0007(15) 0.0124(17) 0.0001(15)
C21 0.0466(19) 0.0302(16) 0.052(2) -0.0027(14) 0.0068(16) 0.0009(14)
C22 0.056(2) 0.0406(19) 0.094(3) 0.0048(19) 0.031(2) 0.0038(17)
C23 0.062(2) 0.0337(18) 0.060(2) 0.0040(16) 0.0081(19) 0.0005(16)
C24 0.064(3) 0.055(2) 0.125(4) 0.011(2) 0.030(2) 0.014(2)
C25 0.0419(18) 0.0317(16) 0.0425(19) 0.0006(14) 0.0062(15) 0.0039(14)
C27 0.094(3) 0.0284(18) 0.138(4) 0.005(2) 0.049(3) -0.008(2)
C28 0.049(2) 0.061(2) 0.060(2) 0.0100(19) 0.0122(18) 0.0111(18)
C29 0.045(2) 0.105(3) 0.096(3) -0.024(2) 0.015(2) -0.001(2)
C1 0.057(2) 0.0426(19) 0.082(3) -0.0043(19) 0.016(2) 0.0014(17)

loop_
_atom_type_symbol
_atom_type_description
_atom_type_scat_dispersion_real
_atom_type_scat_dispersion_imag
_atom_type_scat_source
C C 0.0181 0.0091 'International Tables Vol C Tables 4.2.6.8 and 6.1.1.4'
H H 0.0000 0.0000 'International Tables Vol C Tables 4.2.6.8 and 6.1.1.4'
N N 0.0311 0.0180 'International Tables Vol C Tables 4.2.6.8 and 6.1.1.4'
O O 0.0492 0.0322 'International Tables Vol C Tables 4.2.6.8 and 6.1.1.4'
Br Br -0.6763 1.2805 'International Tables Vol C Tables 4.2.6.8 and 6.1.1.4'

loop_
_geom_angle_atom_site_label_1
_geom_angle_atom_site_label_2
_geom_angle_atom_site_label_3
_geom_angle
C39 O5 C11 119.2(2)
C14 N8 C2 117.1(2)
C17 N9 C8 126.1(2)
C16 O4 C15 117.6(2)
C20 N1 C3 115.6(3)
C13 O7 C27 115.1(3)
O8 N12 O9 124.3(3)
O8 N12 C7 118.9(3)
O9 N12 C7 116.7(3)
N8 C2 C25 123.7(3)
N8 C2 C8 116.4(3)
C25 C2 C8 119.9(3)
N1 C3 C7 121.1(3)
N1 C3 C9 123.5(3)
C7 C3 C9 115.4(3)
O5 C39 C5 123.5(3)
O5 C39 C25 117.3(2)
C5 C39 C25 119.2(3)
C16 C4 C20 117.9(3)
C39 C5 C14 119.3(3)
C12 C40 C9 120.3(3)
C23 C7 C3 123.8(3)
C23 C7 N12 117.1(3)
C3 C7 N12 119.1(3)
C18 C8 N9 124.1(3)
C18 C8 C2 119.1(3)
N9 C8 C2 116.8(2)
C40 C9 C16 122.6(3)
C40 C9 C3 120.5(3)
C16 C9 C3 116.9(3)
C24 C10 C15 113.0(3)
C24 C10 C22 110.9(3)
C15 C10 C22 107.8(3)
O5 C11 C28 108.9(2)
C40 C12 C23 120.8(3)
O6 C13 O7 124.0(3)
O6 C13 C14 122.2(3)
O7 C13 C14 113.8(3)
N8 C14 C5 124.7(3)
N8 C14 C13 119.4(3)
C5 C14 C13 116.0(3)
O4 C15 C10 107.8(2)
O4 C16 C4 125.6(3)
O4 C16 C9 114.9(3)
C4 C16 C9 119.6(3)
O1 C17 N9 124.0(3)
O1 C17 C20 119.6(3)
N9 C17 C20 116.4(3)
C8 C18 C19 121.0(3)
C21 C19 C18 122.0(3)
N1 C20 C4 126.5(3)
N1 C20 C17 117.9(3)
C4 C20 C17 115.6(3)
C19 C21 C25 119.9(3)
C19 C21 Br1 114.6(2)
C25 C21 Br1 125.5(2)
C7 C23 C12 119.2(3)
C21 C25 C2 118.0(3)
C21 C25 C39 126.1(3)
C2 C25 C39 115.9(3)
C11 C28 C1 113.0(3)
C11 C28 C29 108.4(3)
C1 C28 C29 109.9(3)

loop_
_geom_bond_atom_site_label_1
_geom_bond_atom_site_label_2
_geom_bond_distance
Br1 C21 1.898(3)
O5 C39 1.346(3)
O5 C11 1.438(3)
O1 C17 1.226(3)
N8 C14 1.320(3)
N8 C2 1.358(3)
N9 C17 1.355(3)
N9 C8 1.404(3)
O4 C16 1.353(3)
O4 C15 1.449(3)
N1 C20 1.313(3)
N1 C3 1.368(3)
O7 C13 1.307(4)
O7 C27 1.457(3)
O9 N12 1.229(3)
O8 N12 1.221(3)
N12 C7 1.474(4)
C2 C25 1.430(4)
C2 C8 1.430(4)
C3 C7 1.415(4)
C3 C9 1.427(4)
C39 C5 1.377(4)
C39 C25 1.432(4)
C4 C16 1.369(4)
C4 C20 1.398(4)
C5 C14 1.389(4)
C40 C12 1.364(4)
C40 C9 1.410(4)
O6 C13 1.194(4)
C7 C23 1.358(4)
C8 C18 1.365(4)
C9 C16 1.416(4)
C10 C24 1.469(4)
C10 C15 1.517(4)
C10 C22 1.533(4)
C11 C28 1.505(4)
C12 C23 1.388(4)
C13 C14 1.507(4)
C17 C20 1.509(4)
C18 C19 1.380(4)
C19 C21 1.367(4)
C21 C25 1.417(3)
C28 C1 1.515(4)
C28 C29 1.540(4)

loop_
_geom_torsion_atom_site_label_1
_geom_torsion_atom_site_label_2
_geom_torsion_atom_site_label_3
_geom_torsion_atom_site_label_4
_geom_torsion
C14 N8 C2 C25 3.5(4)
C14 N8 C2 C8 -177.1(3)
C20 N1 C3 C7 178.4(3)
C20 N1 C3 C9 0.4(4)
C11 O5 C39 C5 -1.3(5)
C11 O5 C39 C25 177.8(3)
O5 C39 C5 C14 -179.0(3)
C25 C39 C5 C14 1.9(5)
N1 C3 C7 C23 -178.8(3)
C9 C3 C7 C23 -0.7(5)
N1 C3 C7 N12 1.8(5)
C9 C3 C7 N12 180.0(3)
O8 N12 C7 C23 -132.9(3)
O9 N12 C7 C23 44.8(4)
O8 N12 C7 C3 46.5(4)
O9 N12 C7 C3 -135.8(3)
C17 N9 C8 C18 -0.7(5)
C17 N9 C8 C2 179.4(3)
N8 C2 C8 C18 -178.8(3)
C25 C2 C8 C18 0.6(5)
N8 C2 C8 N9 1.1(4)
C25 C2 C8 N9 -179.5(3)
C12 C40 C9 C16 179.1(3)
C12 C40 C9 C3 -0.1(5)
N1 C3 C9 C40 178.9(3)
C7 C3 C9 C40 0.8(4)
N1 C3 C9 C16 -0.3(5)
C7 C3 C9 C16 -178.4(3)
C39 O5 C11 C28 176.4(3)
C9 C40 C12 C23 -0.9(5)
C27 O7 C13 O6 -1.6(5)
C27 O7 C13 C14 178.6(3)
C2 N8 C14 C5 -0.3(5)
C2 N8 C14 C13 178.8(3)
C39 C5 C14 N8 -2.5(5)
C39 C5 C14 C13 178.4(3)
O6 C13 C14 N8 -163.6(4)
O7 C13 C14 N8 16.1(5)
O6 C13 C14 C5 15.6(5)
O7 C13 C14 C5 -164.7(3)
C16 O4 C15 C10 -176.3(3)
C24 C10 C15 O4 -53.1(4)
C22 C10 C15 O4 -175.9(3)
C15 O4 C16 C4 1.8(5)
C15 O4 C16 C9 -178.5(3)
C20 C4 C16 O4 178.6(3)
C20 C4 C16 C9 -1.1(5)
C40 C9 C16 O4 1.7(5)
C3 C9 C16 O4 -179.1(3)
C40 C9 C16 C4 -178.6(3)
C3 C9 C16 C4 0.6(5)
C8 N9 C17 O1 0.9(5)
C8 N9 C17 C20 -178.3(3)
N9 C8 C18 C19 -178.4(3)
C2 C8 C18 C19 1.5(5)
C8 C18 C19 C21 -1.3(5)
C3 N1 C20 C4 -1.0(5)
C3 N1 C20 C17 -179.7(3)
C16 C4 C20 N1 1.3(5)
C16 C4 C20 C17 -179.9(3)
O1 C17 C20 N1 179.6(3)
N9 C17 C20 N1 -1.1(4)
O1 C17 C20 C4 0.8(5)
N9 C17 C20 C4 -179.9(3)
C18 C19 C21 C25 -1.0(5)
C18 C19 C21 Br1 177.8(3)
C3 C7 C23 C12 -0.3(5)
N12 C7 C23 C12 179.1(3)
C40 C12 C23 C7 1.1(5)
C19 C21 C25 C2 3.1(4)
Br1 C21 C25 C2 -175.6(2)
C19 C21 C25 C39 -176.5(3)
Br1 C21 C25 C39 4.8(5)
N8 C2 C25 C21 176.5(3)
C8 C2 C25 C21 -2.9(4)
N8 C2 C25 C39 -3.9(4)
C8 C2 C25 C39 176.8(3)
O5 C39 C25 C21 1.5(5)
C5 C39 C25 C21 -179.4(3)
O5 C39 C25 C2 -178.1(3)
C5 C39 C25 C2 1.0(4)
O5 C11 C28 C1 -60.5(3)
O5 C11 C28 C29 177.4(3)
